data_1559128
loop_
_publ_author_name
'Svensson, Gunnar'
'Kohler, Jurgen'
'Simon, Arndt'

_publ_section_title
;
 A Single-Crystal X-Ray Diffraction Study of Sr2Nb5O9
;
_journal_name_full 'Acta Chemica Scandinavica'
_journal_page_first 244
_journal_page_last 248
_journal_paper_doi 10.3891/acta.chem.scand.46-0244
_journal_volume 46
_journal_year 1992
_chemical_formula_moiety 'Nb5 O9, 2(Sr)'
_chemical_formula_sum 'Nb5 O9 Sr2'
_chemical_formula_weight 783.76
_chemical_name_common
;
Sr2Nb5O9
;
_space_group_IT_number 123
_space_group_name_Hall '-P 4 2'
_space_group_name_H-M_alt 'P 4/m m m'
_symmetry_cell_setting tetragonal
_symmetry_Int_Tables_number 123
_symmetry_space_group_name_Hall '-P 4 2'
_symmetry_space_group_name_H-M 'P 4/m m m'
_cell_angle_alpha 90.
_cell_angle_beta 90.
_cell_angle_gamma 90.
_cell_formula_units_Z 1
_cell_length_a 4.1409(5)
_cell_length_b 4.1409(5)
_cell_length_c 12.044(2)
_cell_volume 206.52(5)
_diffrn_ambient_temperature 293
_diffrn_radiation_probe x-ray
_diffrn_radiation_type MoK\a
_diffrn_radiation_wavelength 0.71069
_exptl_absorpt_coefficient_mu 18.771
_exptl_crystal_density_diffrn 6.30
_exptl_crystal_F_000 353
_refine_ls_number_parameters 25
_refine_ls_number_reflns 226
_refine_ls_R_factor_gt 0.025
_refine_ls_wR_factor_gt 0.022
_cod_data_source_file Acta-Chem-Scand-1992-46-244.cif
_cod_data_source_block 1
_cod_original_cell_volume 206.52(6)
_cod_database_code 1559128

loop_
_space_group_symop_id
_space_group_symop_operation_xyz
1 x,y,z
2 -y,x,z
3 -x,-y,z
4 y,-x,z
5 x,-y,-z
6 y,x,-z
7 -x,y,-z
8 -y,-x,-z
9 -x,-y,-z
10 y,-x,-z
11 x,y,-z
12 -y,x,-z
13 -x,y,z
14 -y,-x,z
15 x,-y,z
16 y,x,z

loop_
_atom_site_aniso_label
_atom_site_aniso_U_11
_atom_site_aniso_U_22
_atom_site_aniso_U_33
_atom_site_aniso_U_23
_atom_site_aniso_U_13
_atom_site_aniso_U_12
Nb1 0.0079(4) 0.0079(4) 0.0050(6) 0.0000 0.0000 0.0000
Nb2 0.0068(3) 0.0068(3) 0.0044(4) 0.0000 0.0000 0.0000
Nb3 0.0066(5) 0.0066(5) 0.0054(4) 0.0000 0.0000 0.0000
Sr 0.0150(4) 0.0150(4) 0.0128(6) 0.0000 0.0000 0.0000
O1 0.013(2) 0.013(2) 0.014(3) 0.0000 0.0000 0.0000
O2 0.014(2) 0.010(2) 0.012(2) 0.0000 0.0000 0.0000
O3 0.022(2) 0.022(2) 0.005(2) 0.0000 0.0000 0.0000
O4 0.011(3) 0.019(3) 0.027(3) 0.0000 0.0000 0.0000

loop_
_atom_site_label
_atom_site_type_symbol
_atom_site_thermal_displace_type
_atom_site_fract_x
_atom_site_fract_y
_atom_site_fract_z
_atom_site_occupancy
_atom_site_U_iso_or_equiv
_atom_site_calc_flag
_atom_site_refinement_flags
_atom_site_disorder_assembly
_atom_site_disorder_group
Nb1 Nb Uani 0.00000 0.50000 0.50000 1.000 0.0069(3) . . . .
Nb2 Nb Uani 0.50000 0.50000 0.33460(10) 1.000 0.0060(2) . . . .
Nb3 Nb Uani 0.50000 0.50000 0.00000 1.000 0.0062(3) . . . .
Sr Sr Uani 0.00000 0.00000 0.16900(10) 1.000 0.0143(3) . . . .
O1 O Uani 0.00000 0.00000 0.50000 1.000 0.0133(14) . . . .
O2 O Uani 0.00000 0.50000 0.3218(5) 1.000 0.0120(12) . . . .
O3 O Uani 0.50000 0.50000 0.1591(7) 1.000 0.0163(12) . . . .
O4 O Uani 0.00000 0.50000 0.00000 1.000 0.0190(17) . . . .

loop_
_atom_type_symbol
_atom_type_description
_atom_type_scat_dispersion_real
_atom_type_scat_dispersion_imag
_atom_type_scat_source
Nb Nb -2.0727 0.6215 ' International Tables Vol C Tables 4.2.6.8 and 6.1.1.4'
O O 0.0106 0.0060 ' International Tables Vol C Tables 4.2.6.8 and 6.1.1.4'
Sr Sr -1.5307 3.2498 ' International Tables Vol C Tables 4.2.6.8 and 6.1.1.4'

loop_
_geom_angle_atom_site_label_1
_geom_angle_atom_site_label_2
_geom_angle_atom_site_label_3
_geom_angle
_geom_angle_site_symmetry_1
_geom_angle_site_symmetry_2
_geom_angle_site_symmetry_3
_geom_angle_publ_flag
Nb2 Nb1 O1 90.00 . . . yes
Nb2 Nb1 O2 46.11(2) . . . yes
Nb2 Nb1 Nb2 92.21(2) . . 1_455 yes
Nb2 Nb1 O1 90.00 . . 1_565 yes
Nb1 Nb1 Nb2 120.63(1) 2_555 . . yes
Nb1 Nb1 Nb2 120.63(1) 2_565 . . yes
Nb1 Nb1 Nb2 59.37(1) 2_655 . . yes
Nb1 Nb1 Nb2 59.37(1) 2_665 . . yes
Nb2 Nb1 Nb2 180.00 . . 5_466 yes
Nb2 Nb1 Nb2 87.79(2) . . 5_566 yes
Nb2 Nb1 O2 133.90(2) . . 5_566 yes
O1 Nb1 O2 90.00 . . . yes
Nb2 Nb1 O1 90.00 1_455 . . yes
O1 Nb1 O1 180.00 . . 1_565 yes
Nb1 Nb1 O1 45.00 2_555 . . yes
Nb1 Nb1 O1 135.00 2_565 . . yes
Nb1 Nb1 O1 45.00 2_655 . . yes
Nb1 Nb1 O1 135.00 2_665 . . yes
Nb2 Nb1 O1 90.00 5_466 . . yes
Nb2 Nb1 O1 90.00 5_566 . . yes
O1 Nb1 O2 90.00 . . 5_566 yes
Nb2 Nb1 O2 46.11(2) 1_455 . . yes
O1 Nb1 O2 90.00 1_565 . . yes
Nb1 Nb1 O2 90.00 2_555 . . yes
Nb1 Nb1 O2 90.00 2_565 . . yes
Nb1 Nb1 O2 90.00 2_655 . . yes
Nb1 Nb1 O2 90.00 2_665 . . yes
Nb2 Nb1 O2 133.90(2) 5_466 . . yes
Nb2 Nb1 O2 133.90(2) 5_566 . . yes
O2 Nb1 O2 180.00 . . 5_566 yes
Nb2 Nb1 O1 90.00 1_455 . 1_565 yes
Nb1 Nb1 Nb2 59.37(1) 2_555 . 1_455 yes
Nb1 Nb1 Nb2 59.37(1) 2_565 . 1_455 yes
Nb1 Nb1 Nb2 120.63(1) 2_655 . 1_455 yes
Nb1 Nb1 Nb2 120.63(1) 2_665 . 1_455 yes
Nb2 Nb1 Nb2 87.79(2) 1_455 . 5_466 yes
Nb2 Nb1 Nb2 180.00 1_455 . 5_566 yes
Nb2 Nb1 O2 133.90(2) 1_455 . 5_566 yes
Nb1 Nb1 O1 135.00 2_555 . 1_565 yes
Nb1 Nb1 O1 45.00 2_565 . 1_565 yes
Nb1 Nb1 O1 135.00 2_655 . 1_565 yes
Nb1 Nb1 O1 45.00 2_665 . 1_565 yes
Nb2 Nb1 O1 90.00 5_466 . 1_565 yes
Nb2 Nb1 O1 90.00 5_566 . 1_565 yes
O1 Nb1 O2 90.00 1_565 . 5_566 yes
Nb1 Nb1 Nb1 90.00 2_555 . 2_565 yes
Nb1 Nb1 Nb1 90.00 2_555 . 2_655 yes
Nb1 Nb1 Nb1 180.00 2_555 . 2_665 yes
Nb1 Nb1 Nb2 59.37(1) 2_555 . 5_466 yes
Nb1 Nb1 Nb2 120.63(1) 2_555 . 5_566 yes
Nb1 Nb1 O2 90.00 2_555 . 5_566 yes
Nb1 Nb1 Nb1 180.00 2_565 . 2_655 yes
Nb1 Nb1 Nb1 90.00 2_565 . 2_665 yes
Nb1 Nb1 Nb2 59.37(1) 2_565 . 5_466 yes
Nb1 Nb1 Nb2 120.63(1) 2_565 . 5_566 yes
Nb1 Nb1 O2 90.00 2_565 . 5_566 yes
Nb1 Nb1 Nb1 90.00 2_655 . 2_665 yes
Nb1 Nb1 Nb2 120.63(1) 2_655 . 5_466 yes
Nb1 Nb1 Nb2 59.37(1) 2_655 . 5_566 yes
Nb1 Nb1 O2 90.00 2_655 . 5_566 yes
Nb1 Nb1 Nb2 120.63(1) 2_665 . 5_466 yes
Nb1 Nb1 Nb2 59.37(1) 2_665 . 5_566 yes
Nb1 Nb1 O2 90.00 2_665 . 5_566 yes
Nb2 Nb1 Nb2 92.21(2) 5_466 . 5_566 yes
Nb2 Nb1 O2 46.11(2) 5_466 . 5_566 yes
Nb2 Nb1 O2 46.11(2) 5_566 . 5_566 yes
Nb1 Nb2 O2 48.15(17) . . . yes
Nb1 Nb2 O3 133.90(2) . . . yes
Nb1 Nb2 Nb1 92.21(3) . . 1_655 yes
Nb1 Nb2 O2 140.36(17) . . 1_655 yes
Nb1 Nb2 Nb1 61.27(2) . . 2_655 yes
Nb1 Nb2 O2 92.95(12) . . 2_655 yes
Nb1 Nb2 Nb1 61.27(2) . . 2_665 yes
Nb1 Nb2 O2 92.95(12) . . 2_665 yes
O2 Nb2 O3 85.74(17) . . . yes
Nb1 Nb2 O2 140.36(17) 1_655 . . yes
O2 Nb2 O2 171.5(2) . . 1_655 yes
Nb1 Nb2 O2 92.95(12) 2_655 . . yes
O2 Nb2 O2 89.68(2) . . 2_655 yes
Nb1 Nb2 O2 92.95(12) 2_665 . . yes
O2 Nb2 O2 89.68(2) . . 2_665 yes
Nb1 Nb2 O3 133.90(2) 1_655 . . yes
O2 Nb2 O3 85.74(17) 1_655 . . yes
Nb1 Nb2 O3 133.90(2) 2_655 . . yes
O2 Nb2 O3 85.74(17) 2_655 . . yes
Nb1 Nb2 O3 133.90(2) 2_665 . . yes
O2 Nb2 O3 85.74(17) 2_665 . . yes
Nb1 Nb2 O2 48.15(17) 1_655 . 1_655 yes
Nb1 Nb2 Nb1 61.27(2) 1_655 . 2_655 yes
Nb1 Nb2 O2 92.95(12) 1_655 . 2_655 yes
Nb1 Nb2 Nb1 61.27(2) 1_655 . 2_665 yes
Nb1 Nb2 O2 92.95(12) 1_655 . 2_665 yes
Nb1 Nb2 O2 92.95(12) 2_655 . 1_655 yes
O2 Nb2 O2 89.68(2) 1_655 . 2_655 yes
Nb1 Nb2 O2 92.95(12) 2_665 . 1_655 yes
O2 Nb2 O2 89.68(2) 1_655 . 2_665 yes
Nb1 Nb2 O2 48.15(17) 2_655 . 2_655 yes
Nb1 Nb2 Nb1 92.21(3) 2_655 . 2_665 yes
Nb1 Nb2 O2 140.36(17) 2_655 . 2_665 yes
Nb1 Nb2 O2 140.36(17) 2_665 . 2_655 yes
O2 Nb2 O2 171.5(2) 2_655 . 2_665 yes
Nb1 Nb2 O2 48.15(17) 2_665 . 2_665 yes
O3 Nb3 O4 90.00 . . . yes
O3 Nb3 O4 90.00 . . 1_655 yes
O3 Nb3 O4 90.00 . . 2_655 yes
O3 Nb3 O4 90.00 . . 2_665 yes
O3 Nb3 O3 180.00 . . 5_565 yes
O4 Nb3 O4 180.00 . . 1_655 yes
O4 Nb3 O4 90.00 . . 2_655 yes
O4 Nb3 O4 90.00 . . 2_665 yes
O3 Nb3 O4 90.00 5_565 . . yes
O4 Nb3 O4 90.00 1_655 . 2_655 yes
O4 Nb3 O4 90.00 1_655 . 2_665 yes
O3 Nb3 O4 90.00 5_565 . 1_655 yes
O4 Nb3 O4 180.00 2_655 . 2_665 yes
O3 Nb3 O4 90.00 5_565 . 2_655 yes
O3 Nb3 O4 90.00 5_565 . 2_665 yes
Nb1 O1 Nb1 180.00 . . 1_545 yes
Nb1 O1 Nb1 90.00 . . 2_555 yes
Nb1 O1 Nb1 90.00 . . 2_655 yes
Nb1 O1 Nb1 90.00 1_545 . 2_555 yes
Nb1 O1 Nb1 90.00 1_545 . 2_655 yes
Nb1 O1 Nb1 180.00 2_555 . 2_655 yes
Nb1 O2 Nb2 85.74(17) . . . yes
Nb1 O2 Nb2 85.74(17) . . 1_455 yes
Nb2 O2 Nb2 171.5(3) . . 1_455 yes
Nb2 O3 Nb3 180.00(2) . . . yes
Nb3 O4 Nb3 180.00 . . 1_455 yes

loop_
_geom_bond_atom_site_label_1
_geom_bond_atom_site_label_2
_geom_bond_distance
_geom_bond_site_symmetry_1
_geom_bond_site_symmetry_2
_geom_bond_publ_flag
Nb1 Nb2 2.8732(10) . . yes
Nb1 O1 2.0705(3) . . yes
Nb1 O2 2.146(6) . . yes
Nb1 Nb2 2.8732(10) . 1_455 yes
Nb1 O1 2.0705(3) . 1_565 yes
Nb1 Nb1 2.9281(5) . 2_555 yes
Nb1 Nb1 2.9281(5) . 2_565 yes
Nb1 Nb1 2.9281(5) . 2_655 yes
Nb1 Nb1 2.9281(5) . 2_665 yes
Nb1 Nb2 2.8732(10) . 5_466 yes
Nb1 Nb2 2.8732(10) . 5_566 yes
Nb1 O2 2.146(6) . 5_566 yes
Nb2 O2 2.0762(6) . . yes
Nb2 O3 2.114(9) . . yes
Nb2 O2 2.0762(6) . 1_655 yes
Nb2 O2 2.0762(6) . 2_655 yes
Nb2 O2 2.0762(6) . 2_665 yes
Nb3 O3 1.916(8) . . yes
Nb3 O4 2.0705(3) . . yes
Nb3 O4 2.0705(3) . 1_655 yes
Nb3 O4 2.0705(3) . 2_655 yes
Nb3 O4 2.0705(3) . 2_665 yes
Nb3 O3 1.916(8) . 5_565 yes

loop_
_geom_torsion_atom_site_label_1
_geom_torsion_atom_site_label_2
_geom_torsion_atom_site_label_3
_geom_torsion_atom_site_label_4
_geom_torsion
_geom_torsion_site_symmetry_1
_geom_torsion_site_symmetry_2
_geom_torsion_site_symmetry_3
_geom_torsion_site_symmetry_4
_geom_torsion_publ_flag
O1 Nb1 Nb2 O2 90.00 . . . . no
O1 Nb1 Nb2 O3 90.00 . . . . no
O2 Nb1 Nb2 O3 0.00 . . . . no
O1 Nb1 O2 Nb2 -90.00 . . . . no
O3 Nb2 O2 Nb1 180.00 . . . . no
